data_7106370
loop_
_publ_author_name
'Zhiyong Guo'
'Hui Xu'
'Shengqun Su'
'Jianfeng Cai'
'Song Dang'
'Shengchang Xiang'
'Guodong Qian'
'Hongjie Zhang'
'Michael O'Keeffe'
'Banglin Chen'

_publ_section_title
;
 A robust near infrared luminescent ytterbium metal-organic framework for
 sensing of small molecules
;
_journal_name_full Chem.Commun.
_journal_page_first 5551
_journal_paper_doi 10.1039/c1cc10897b
_journal_volume 47
_journal_year 2011
_chemical_formula_moiety 'C15 H9 N0 O7 Yb'
_chemical_formula_sum 'C15 H9 N0 O7 Yb'
_chemical_formula_weight 474.26
_chemical_melting_point ?
_chemical_name_systematic
;
?
;
_space_group_IT_number 78
_symmetry_cell_setting tetragonal
_symmetry_space_group_name_Hall 'P 4cw'
_symmetry_space_group_name_H-M 'P 43'
_atom_sites_solution_hydrogens geom
_atom_sites_solution_primary direct
_atom_sites_solution_secondary difmap
_audit_creation_method SHELXL-97
_cell_angle_alpha 90.00
_cell_angle_beta 90.00
_cell_angle_gamma 90.00
_cell_formula_units_Z 4
_cell_length_a 14.642(2)
_cell_length_b 14.642(2)
_cell_length_c 14.333(3)
_cell_measurement_reflns_used 4025
_cell_measurement_temperature 200(2)
_cell_measurement_theta_max 26.55
_cell_measurement_theta_min 1.29
_cell_volume 3072.8(9)
_computing_cell_refinement 'Bruker SMART'
_computing_data_collection 'Bruker SMART'
_computing_data_reduction 'Bruker SAINT'
_computing_molecular_graphics SHELXP-97
_computing_publication_material SHELXTL
_computing_structure_refinement 'SHELXL-97 (Sheldrick, 1997)'
_computing_structure_solution 'SHELXS-97 (Sheldrick, 1990)'
_diffrn_ambient_temperature 200(2)
_diffrn_detector_area_resol_mean 9.00cm
_diffrn_measured_fraction_theta_full 0.999
_diffrn_measured_fraction_theta_max 0.999
_diffrn_measurement_device_type 'CCD area detector'
_diffrn_measurement_method 'phi and omega scans'
_diffrn_radiation_monochromator graphite
_diffrn_radiation_source 'fine-focus sealed tube'
_diffrn_radiation_type MoK\a
_diffrn_radiation_wavelength 0.71073
_diffrn_reflns_av_R_equivalents 0.0902
_diffrn_reflns_av_sigmaI/netI 0.0754
_diffrn_reflns_limit_h_max 18
_diffrn_reflns_limit_h_min -17
_diffrn_reflns_limit_k_max 18
_diffrn_reflns_limit_k_min -17
_diffrn_reflns_limit_l_max 17
_diffrn_reflns_limit_l_min -10
_diffrn_reflns_number 17227
_diffrn_reflns_theta_full 26.21
_diffrn_reflns_theta_max 26.21
_diffrn_reflns_theta_min 1.39
_diffrn_standards_decay_% none
_diffrn_standards_interval_count none
_diffrn_standards_interval_time none
_diffrn_standards_number none
_exptl_absorpt_coefficient_mu 3.060
_exptl_absorpt_correction_T_max 0.7957
_exptl_absorpt_correction_T_min 0.7384
_exptl_absorpt_correction_type empirical
_exptl_absorpt_process_details SADABS
_exptl_crystal_colour colorless
_exptl_crystal_density_diffrn 1.025
_exptl_crystal_density_meas ?
_exptl_crystal_density_method 'not measured'
_exptl_crystal_description needle
_exptl_crystal_F_000 900
_exptl_crystal_size_max 0.35
_exptl_crystal_size_mid 0.08
_exptl_crystal_size_min 0.07
_refine_diff_density_max 1.039
_refine_diff_density_min -0.877
_refine_diff_density_rms 0.207
_refine_ls_abs_structure_details 'Flack H D (1983), Acta Cryst. A39, 876-881'
_refine_ls_abs_structure_Flack 0.00
_refine_ls_extinction_method none
_refine_ls_goodness_of_fit_ref 1.005
_refine_ls_hydrogen_treatment mixed
_refine_ls_matrix_type full
_refine_ls_number_parameters 214
_refine_ls_number_reflns 4654
_refine_ls_number_restraints 6
_refine_ls_restrained_S_all 1.004
_refine_ls_R_factor_all 0.0485
_refine_ls_R_factor_gt 0.0418
_refine_ls_shift/su_max 0.001
_refine_ls_shift/su_mean 0.000
_refine_ls_structure_factor_coef Fsqd
_refine_ls_weighting_details 'calc w=1/[\s^2^(Fo^2^)+(0.0707P)^2^+0.0000P] where P=(Fo^2^+2Fc^2^)/3'
_refine_ls_weighting_scheme calc
_refine_ls_wR_factor_gt 0.1130
_refine_ls_wR_factor_ref 0.1157
_reflns_number_gt 4025
_reflns_number_total 4654
_reflns_threshold_expression >2sigma(I)
_cod_data_source_file c1cc10897b.txt
_cod_data_source_block Yb-BPT
_cod_depositor_comments
;
The following automatic conversions were performed:

'_chemical_melting_point' value 'not measured' was changed to '?' -
the value is undefined or not given.

'_symmetry_cell_setting' value
'Tetragonal' changed to 'tetragonal' according to the built-in table
from CIF Core dictionary named 'cif_core.dic' version 2.4.1 from
2010-06-29.

Automatic conversion script
Id: cif_fix_values 1646 2011-03-28 12:23:43Z adriana 

The following automatic conversions were performed:

'_chemical_melting_point' value 'not measured' was changed to '?' -
the value is undefined or not given.

Automatic conversion script
Id: cif_fix_values 1646 2011-03-28 12:23:43Z adriana 

The following automatic conversions were performed:

'_exptl_crystal_density_meas' value 'none' was changed to '?' - the
value is perceived as not measured.

Automatic conversion script
Id: cif_fix_values 3008 2015-01-20 13:52:24Z robertas 
;
_cod_original_cell_volume 3073.0(9)
_cod_original_sg_symbol_H-M P4(3)
_cod_database_code 7106370

loop_
_symmetry_equiv_pos_as_xyz
'x, y, z'
'-x, -y, z+1/2'
'-y, x, z+3/4'
'y, -x, z+1/4'

loop_
_atom_site_label
_atom_site_type_symbol
_atom_site_fract_x
_atom_site_fract_y
_atom_site_fract_z
_atom_site_U_iso_or_equiv
_atom_site_adp_type
_atom_site_occupancy
_atom_site_symmetry_multiplicity
_atom_site_calc_flag
_atom_site_refinement_flags
_atom_site_disorder_assembly
_atom_site_disorder_group
Yb1 Yb 0.63346(2) 0.41359(2) 0.48494(6) 0.01503(12) Uani 1 1 d D . .
O1 O 0.6142(5) 0.3623(5) 0.3384(5) 0.0248(16) Uani 1 1 d . . .
O2 O 0.6083(5) 0.4857(4) 0.2514(5) 0.0270(18) Uani 1 1 d . . .
O3 O 0.4591(5) 0.3273(5) -0.1240(5) 0.0275(17) Uani 1 1 d . . .
O4 O 0.4214(5) 0.4482(5) -0.0401(5) 0.0262(18) Uani 1 1 d . . .
O5 O 0.6492(5) -0.2203(4) 0.2183(5) 0.0282(18) Uani 1 1 d . . .
O6 O 0.5083(5) -0.2393(4) 0.1741(5) 0.0238(16) Uani 1 1 d . . .
O7 O 0.6234(5) 0.2728(5) 0.5438(6) 0.0297(18) Uani 1 1 d D . .
H7A H 0.649(8) 0.268(3) 0.609(3) 0.080 Uiso 1 1 d D . .
H7B H 0.665(6) 0.227(2) 0.512(6) 0.080 Uiso 1 1 d D . .
C1 C 0.5712(7) 0.3447(6) 0.1838(7) 0.020(2) Uani 1 1 d . . .
C2 C 0.5281(7) 0.3819(7) 0.1074(6) 0.0160(19) Uani 1 1 d . . .
H2 H 0.5186 0.4446 0.1043 0.080 Uiso 1 1 calc . . .
C3 C 0.4989(7) 0.3264(7) 0.0350(7) 0.021(2) Uani 1 1 d . . .
C4 C 0.5075(8) 0.2331(8) 0.0397(8) 0.033(3) Uani 1 1 d . . .
H4 H 0.4850 0.1966 -0.0081 0.080 Uiso 1 1 calc . . .
C5 C 0.5505(8) 0.1930(6) 0.1173(7) 0.026(2) Uani 1 1 d . . .
C6 C 0.5817(7) 0.2506(7) 0.1895(7) 0.023(2) Uani 1 1 d . . .
H6 H 0.6098 0.2253 0.2416 0.080 Uiso 1 1 calc . . .
C7 C 0.6008(7) 0.4009(6) 0.2625(6) 0.014(2) Uani 1 1 d . . .
C8 C 0.4563(7) 0.3697(7) -0.0504(8) 0.024(2) Uani 1 1 d . . .
C9 C 0.5593(8) 0.0935(7) 0.1272(7) 0.029(3) Uani 1 1 d . . .
C10 C 0.6391(8) 0.0573(7) 0.1623(9) 0.036(3) Uani 1 1 d . . .
H10 H 0.6890 0.0947 0.1747 0.080 Uiso 1 1 calc . . .
C11 C 0.6436(9) -0.0347(8) 0.1786(9) 0.038(3) Uani 1 1 d . . .
H11 H 0.6976 -0.0598 0.2012 0.080 Uiso 1 1 calc . . .
C12 C 0.5694(7) -0.0911(7) 0.1622(7) 0.024(2) Uani 1 1 d . . .
C13 C 0.4888(8) -0.0554(8) 0.1284(9) 0.036(3) Uani 1 1 d . . .
H13 H 0.4382 -0.0925 0.1186 0.080 Uiso 1 1 calc . . .
C14 C 0.4852(10) 0.0393(8) 0.1092(9) 0.045(3) Uani 1 1 d . . .
H14 H 0.4324 0.0647 0.0842 0.080 Uiso 1 1 calc . . .
C15 C 0.5761(7) -0.1891(7) 0.1879(7) 0.023(2) Uani 1 1 d . . .

loop_
_atom_site_aniso_label
_atom_site_aniso_U_11
_atom_site_aniso_U_22
_atom_site_aniso_U_33
_atom_site_aniso_U_23
_atom_site_aniso_U_13
_atom_site_aniso_U_12
Yb1 0.0152(2) 0.0216(2) 0.00823(17) -0.00110(17) -0.00005(17) 0.00041(16)
O1 0.046(5) 0.020(4) 0.008(4) -0.003(3) -0.001(3) -0.001(3)
O2 0.050(5) 0.016(3) 0.015(4) -0.007(3) -0.005(3) 0.001(3)
O3 0.047(5) 0.030(4) 0.005(3) -0.004(3) -0.009(3) 0.007(4)
O4 0.033(4) 0.024(4) 0.022(5) -0.001(3) -0.010(3) 0.006(3)
O5 0.037(4) 0.011(3) 0.037(5) 0.007(3) -0.015(4) -0.004(3)
O6 0.035(4) 0.013(3) 0.024(4) 0.008(3) -0.011(3) 0.004(3)
O7 0.026(4) 0.027(4) 0.036(5) 0.007(3) 0.003(3) 0.002(3)
C1 0.025(5) 0.013(5) 0.021(5) -0.001(4) -0.001(4) -0.006(4)
C2 0.028(5) 0.018(5) 0.002(4) 0.004(3) -0.002(3) 0.008(4)
C3 0.029(6) 0.023(5) 0.011(5) -0.003(4) -0.006(4) 0.009(4)
C4 0.045(7) 0.033(6) 0.020(6) 0.000(5) -0.015(5) 0.009(5)
C5 0.052(7) 0.008(5) 0.018(5) -0.002(4) -0.004(5) 0.000(4)
C6 0.040(6) 0.020(5) 0.010(5) -0.005(4) -0.014(4) 0.002(4)
C7 0.024(5) 0.008(4) 0.011(5) -0.003(3) -0.001(4) -0.001(4)
C8 0.017(6) 0.024(6) 0.031(6) 0.015(4) 0.000(4) -0.004(4)
C9 0.054(7) 0.014(5) 0.018(6) 0.003(4) -0.015(5) 0.002(5)
C10 0.037(7) 0.017(6) 0.053(8) 0.006(5) -0.015(6) 0.000(5)
C11 0.050(8) 0.021(6) 0.043(8) 0.001(5) -0.009(6) 0.002(5)
C12 0.024(6) 0.027(6) 0.022(6) -0.008(4) -0.012(4) 0.001(4)
C13 0.044(7) 0.024(6) 0.041(7) -0.001(5) -0.022(6) 0.005(5)
C14 0.074(10) 0.037(7) 0.023(6) -0.001(5) -0.024(6) -0.008(7)
C15 0.037(6) 0.014(5) 0.016(5) 0.005(4) -0.004(4) -0.012(4)

loop_
_atom_type_symbol
_atom_type_description
_atom_type_scat_dispersion_real
_atom_type_scat_dispersion_imag
_atom_type_scat_source
C C 0.0033 0.0016 'International Tables Vol C Tables 4.2.6.8 and 6.1.1.4'
H H 0.0000 0.0000 'International Tables Vol C Tables 4.2.6.8 and 6.1.1.4'
N N 0.0061 0.0033 'International Tables Vol C Tables 4.2.6.8 and 6.1.1.4'
O O 0.0106 0.0060 'International Tables Vol C Tables 4.2.6.8 and 6.1.1.4'
Yb Yb -0.3850 5.5486 'International Tables Vol C Tables 4.2.6.8 and 6.1.1.4'

loop_
_geom_angle_atom_site_label_1
_geom_angle_atom_site_label_2
_geom_angle_atom_site_label_3
_geom_angle
_geom_angle_site_symmetry_1
_geom_angle_site_symmetry_3
_geom_angle_publ_flag
O2 Yb1 O3 101.7(3) 4_565 3_655 ?
O2 Yb1 O4 78.1(3) 4_565 2_665 ?
O3 Yb1 O4 88.1(3) 3_655 2_665 ?
O2 Yb1 O7 76.1(3) 4_565 . ?
O3 Yb1 O7 87.1(3) 3_655 . ?
O4 Yb1 O7 152.1(3) 2_665 . ?
O2 Yb1 O1 85.9(3) 4_565 . ?
O3 Yb1 O1 172.0(3) 3_655 . ?
O4 Yb1 O1 96.3(3) 2_665 . ?
O7 Yb1 O1 92.1(3) . . ?
O2 Yb1 O5 148.5(3) 4_565 4_665 ?
O3 Yb1 O5 88.5(3) 3_655 4_665 ?
O4 Yb1 O5 132.5(2) 2_665 4_665 ?
O7 Yb1 O5 74.7(2) . 4_665 ?
O1 Yb1 O5 83.6(3) . 4_665 ?
O2 Yb1 O6 152.8(3) 4_565 4_665 ?
O3 Yb1 O6 89.2(3) 3_655 4_665 ?
O4 Yb1 O6 77.5(2) 2_665 4_665 ?
O7 Yb1 O6 129.9(3) . 4_665 ?
O1 Yb1 O6 85.2(3) . 4_665 ?
O5 Yb1 O6 55.2(2) 4_665 4_665 ?
O2 Yb1 C15 170.3(3) 4_565 4_665 ?
O3 Yb1 C15 87.8(3) 3_655 4_665 ?
O4 Yb1 C15 105.1(3) 2_665 4_665 ?
O7 Yb1 C15 102.2(3) . 4_665 ?
O1 Yb1 C15 84.6(3) . 4_665 ?
O5 Yb1 C15 27.5(3) 4_665 4_665 ?
O6 Yb1 C15 27.7(3) 4_665 4_665 ?
O2 Yb1 C8 84.8(3) 4_565 3_655 ?
O3 Yb1 C8 17.3(3) 3_655 3_655 ?
O4 Yb1 C8 88.3(3) 2_665 3_655 ?
O7 Yb1 C8 79.2(3) . 3_655 ?
O1 Yb1 C8 168.5(3) . 3_655 ?
O5 Yb1 C8 101.0(3) 4_665 3_655 ?
O6 Yb1 C8 106.1(3) 4_665 3_655 ?
C15 Yb1 C8 104.4(3) 4_665 3_655 ?
C7 O1 Yb1 133.3(6) . . ?
C7 O2 Yb1 166.5(8) . 3_654 ?
C8 O3 Yb1 130.3(7) . 4_564 ?
C8 O4 Yb1 176.5(7) . 2_664 ?
C15 O5 Yb1 92.0(5) . 3_644 ?
C15 O6 Yb1 91.2(6) . 3_644 ?
Yb1 O7 H7A 113.0(19) . . ?
Yb1 O7 H7B 113.2(19) . . ?
H7A O7 H7B 99(2) . . ?
C2 C1 C6 119.3(9) . . ?
C2 C1 C7 121.8(9) . . ?
C6 C1 C7 118.7(9) . . ?
C1 C2 C3 120.4(9) . . ?
C1 C2 H2 119.8 . . ?
C3 C2 H2 119.8 . . ?
C4 C3 C2 121.2(9) . . ?
C4 C3 C8 119.7(9) . . ?
C2 C3 C8 119.1(9) . . ?
C3 C4 C5 119.7(10) . . ?
C3 C4 H4 120.1 . . ?
C5 C4 H4 120.1 . . ?
C4 C5 C6 118.3(9) . . ?
C4 C5 C9 122.0(9) . . ?
C6 C5 C9 119.6(9) . . ?
C1 C6 C5 121.0(9) . . ?
C1 C6 H6 119.5 . . ?
C5 C6 H6 119.5 . . ?
O1 C7 O2 123.2(8) . . ?
O1 C7 C1 117.8(8) . . ?
O2 C7 C1 119.0(8) . . ?
O3 C8 O4 125.0(10) . . ?
O3 C8 C3 118.0(9) . . ?
O4 C8 C3 117.0(10) . . ?
O3 C8 Yb1 32.4(5) . 4_564 ?
O4 C8 Yb1 92.7(6) . 4_564 ?
C3 C8 Yb1 150.2(7) . 4_564 ?
C14 C9 C10 121.1(10) . . ?
C14 C9 C5 119.2(10) . . ?
C10 C9 C5 119.4(10) . . ?
C11 C10 C9 118.9(11) . . ?
C11 C10 H10 120.6 . . ?
C9 C10 H10 120.6 . . ?
C10 C11 C12 121.3(11) . . ?
C10 C11 H11 119.3 . . ?
C12 C11 H11 119.3 . . ?
C13 C12 C11 120.3(10) . . ?
C13 C12 C15 120.7(9) . . ?
C11 C12 C15 118.9(9) . . ?
C12 C13 C14 118.1(11) . . ?
C12 C13 H13 120.9 . . ?
C14 C13 H13 120.9 . . ?
C9 C14 C13 120.2(11) . . ?
C9 C14 H14 119.9 . . ?
C13 C14 H14 119.9 . . ?
O5 C15 O6 121.5(9) . . ?
O5 C15 C12 120.0(8) . . ?
O6 C15 C12 118.5(9) . . ?
O5 C15 Yb1 60.5(5) . 3_644 ?
O6 C15 Yb1 61.1(5) . 3_644 ?
C12 C15 Yb1 179.4(8) . 3_644 ?

loop_
_geom_bond_atom_site_label_1
_geom_bond_atom_site_label_2
_geom_bond_distance
_geom_bond_site_symmetry_2
_geom_bond_publ_flag
Yb1 O2 2.200(7) 4_565 ?
Yb1 O3 2.205(7) 3_655 ?
Yb1 O4 2.206(7) 2_665 ?
Yb1 O7 2.233(8) . ?
Yb1 O1 2.248(7) . ?
Yb1 O5 2.342(6) 4_665 ?
Yb1 O6 2.353(6) 4_665 ?
Yb1 C15 2.689(10) 4_665 ?
Yb1 C8 3.141(11) 3_655 ?
O1 C7 1.243(11) . ?
O2 C7 1.256(11) . ?
O2 Yb1 2.200(7) 3_654 ?
O3 C8 1.225(13) . ?
O3 Yb1 2.205(7) 4_564 ?
O4 C8 1.266(13) . ?
O4 Yb1 2.206(7) 2_664 ?
O5 C15 1.243(12) . ?
O5 Yb1 2.342(6) 3_644 ?
O6 C15 1.250(12) . ?
O6 Yb1 2.353(6) 3_644 ?
O7 H7A 1.02(2) . ?
O7 H7B 1.02(2) . ?
C1 C2 1.376(14) . ?
C1 C6 1.388(13) . ?
C1 C7 1.462(13) . ?
C2 C3 1.386(14) . ?
C2 H2 0.9300 . ?
C3 C4 1.373(15) . ?
C3 C8 1.512(14) . ?
C4 C5 1.406(15) . ?
C4 H4 0.9300 . ?
C5 C6 1.411(13) . ?
C5 C9 1.469(14) . ?
C6 H6 0.9300 . ?
C8 Yb1 3.141(11) 4_564 ?
C9 C14 1.369(17) . ?
C9 C10 1.378(15) . ?
C10 C11 1.368(15) . ?
C10 H10 0.9300 . ?
C11 C12 1.386(15) . ?
C11 H11 0.9300 . ?
C12 C13 1.379(14) . ?
C12 C15 1.484(14) . ?
C13 C14 1.414(16) . ?
C13 H13 0.9300 . ?
C14 H14 0.9300 . ?
C15 Yb1 2.689(10) 3_644 ?
